data_2020192
loop_
_publ_author_name
'Likforman, A.'
'Jaulmes, S.'
'Guittard, M.'

_publ_section_title
;
 Structure du sulfure d'indium et d'etain In11 Sn5.5 S22
;
_journal_name_full 'Acta Crystallographica C (39,1983-)'
_journal_page_first 1339
_journal_page_last 1342
_journal_volume 44
_journal_year 1988
_chemical_formula_sum 'In11 S22 Sn5.5'
_chemical_name_systematic 'In11 Sn5.5 S22'
_space_group_IT_number 10
_symmetry_space_group_name_Hall '-P 2'
_symmetry_space_group_name_H-M 'P 1 1 2/m'
_cell_angle_alpha 90
_cell_angle_beta 90
_cell_angle_gamma 97.38
_cell_formula_units_Z 1
_cell_length_a 15.636
_cell_length_b 14.627
_cell_length_c 3.847
_cell_volume 872.550
_citation_journal_id_ASTM ACSCEE
_cod_data_source_file Likforman_ACSCEE_1988_1655.cif
_cod_data_source_block In11S22Sn5.5
_cod_original_cell_volume 872.5502
_cod_original_sg_symbol_Hall '-P 2y (z,x,y)'
_cod_database_code 2020192

loop_
_symmetry_equiv_pos_as_xyz
x,y,z
-x,-y,z
-x,-y,-z
x,y,-z

loop_
_atom_site_label
_atom_site_type_symbol
_atom_site_fract_x
_atom_site_fract_y
_atom_site_fract_z
_atom_site_occupancy
_atom_site_U_iso_or_equiv
In2 In 0.39237 0.91152 0 1 0.0
Sn1 Sn 0.1979 0.2544 0 1 0.0
S1 S 0.0589 0.3059 0.5 1 0.0
S2 S 0.0958 0.8623 0 1 0.0
In4 In 0.18768 0.9392 0.5 1 0.0
S8 S 0.3089 0.054 0 1 0.0
S11 S 0.5 0 0.5 1 0.0
S10 S 0.3207 0.2853 0.5 1 0.0
S7 S 0.4168 0.5694 0.5 1 0.0
Sn3 Sn 0.4165 0.4101 0.1 0.375 0.0
In3 In 0.59504 0.85153 0.5 1 0.0
In6 In 0.05547 0.68286 0 1 0.0
S9 S 0.1578 0.6484 0.5 1 0.0
S3 S 0.1036 0.0722 0.5 1 0.0
Sn2 Sn 0.3286 0.6378 0 1 0.0
In5 In 0.12609 0.47438 0.5 1 0.0
S5 S 0.3022 0.838 0.5 1 0.0
S12 S 0 0.5 0 1 0.0
S6 S 0.4938 0.7865 0 1 0.0
In1 In 0 0 0 1 0.0
S4 S 0.2296 0.4516 0 1 0.0
